data_7019491
loop_
_publ_author_name
'Welby, Christine E.'
'Grkinic, Stev'
'Zahid, Adam'
'Uppal, Baljinder S.'
'Gibson, Elizabeth A.'
'Rice, Craig R.'
'Elliott, Paul I. P.'

_publ_section_title
;
 Synthesis, characterisation and theoretical study of ruthenium
 4,4'-bi-1,2,3-triazolyl complexes: fundamental switching of the nature of
 S(1) and T(1) states from MLCT to MC.
;
_journal_issue 25
_journal_name_full 'Dalton transactions (Cambridge, England : 2003)'
_journal_page_first 7637
_journal_page_last 7646
_journal_paper_doi 10.1039/c2dt30510k
_journal_volume 41
_journal_year 2012
_chemical_formula_sum 'C42 H38 F12 N12 P2 Ru'
_chemical_formula_weight 1101.85
_space_group_crystal_system orthorhombic
_space_group_IT_number 60
_space_group_name_Hall '-P 2n 2ab'
_space_group_name_H-M_alt 'P b c n'
_symmetry_space_group_name_Hall '-P 2n 2ab'
_symmetry_space_group_name_H-M 'P b c n'
_atom_sites_solution_hydrogens geom
_atom_sites_solution_primary direct
_atom_sites_solution_secondary difmap
_cell_angle_alpha 90
_cell_angle_beta 90
_cell_angle_gamma 90
_cell_formula_units_Z 4
_cell_length_a 17.4573(7)
_cell_length_b 15.6748(6)
_cell_length_c 16.6134(6)
_cell_measurement_reflns_used 9918
_cell_measurement_temperature 150.(2)
_cell_measurement_theta_max 33.0185
_cell_measurement_theta_min 2.9391
_cell_volume 4546.1(3)
_computing_cell_refinement 'SAINT V7.68A (Bruker AXS, 2009)'
_computing_data_collection 'Bruker Instrument Service v2010.7.0.0'
_computing_data_reduction 'SAINT V7.68A (Bruker AXS, 2009)'
_computing_structure_refinement 'SHELXL-97 (Sheldrick, 2008)'
_computing_structure_solution 'SHELXS-97 (Sheldrick, 2008)'
_diffrn_ambient_temperature 150.(2)
_diffrn_detector_area_resol_mean 8.3333
_diffrn_measured_fraction_theta_full 0.997
_diffrn_measured_fraction_theta_max 0.997
_diffrn_radiation_wavelength 0.71073
_diffrn_reflns_av_R_equivalents 0.0348
_diffrn_reflns_av_sigmaI/netI 0.0291
_diffrn_reflns_limit_h_max 25
_diffrn_reflns_limit_h_min -26
_diffrn_reflns_limit_k_max 22
_diffrn_reflns_limit_k_min -23
_diffrn_reflns_limit_l_max 24
_diffrn_reflns_limit_l_min -24
_diffrn_reflns_number 35849
_diffrn_reflns_theta_full 32.03
_diffrn_reflns_theta_max 32.03
_diffrn_reflns_theta_min 2.13
_exptl_absorpt_coefficient_mu 0.512
_exptl_absorpt_correction_T_max 0.88
_exptl_absorpt_correction_T_min 0.79
_exptl_absorpt_correction_type multi-scan
_exptl_absorpt_process_details 'SADABS V2008/1 (Bruker AXS)'
_exptl_crystal_colour 'clear orange'
_exptl_crystal_density_diffrn 1.610
_exptl_crystal_density_method 'not measured'
_exptl_crystal_F_000 2224
_exptl_crystal_size_max 0.500
_exptl_crystal_size_mid 0.300
_exptl_crystal_size_min 0.250
_refine_diff_density_max 1.464
_refine_diff_density_min -1.041
_refine_ls_extinction_method none
_refine_ls_goodness_of_fit_ref 0.977
_refine_ls_hydrogen_treatment constr
_refine_ls_matrix_type full
_refine_ls_number_parameters 313
_refine_ls_number_reflns 7884
_refine_ls_number_restraints 0
_refine_ls_restrained_S_all 0.977
_refine_ls_R_factor_all 0.0634
_refine_ls_R_factor_gt 0.0452
_refine_ls_shift/su_max 0.000
_refine_ls_shift/su_mean 0.000
_refine_ls_structure_factor_coef Fsqd
_refine_ls_weighting_details 'calc w=1/[\s^2^(Fo^2^)+(0.0814P)^2^+5.8529P] where P=(Fo^2^+2Fc^2^)/3'
_refine_ls_weighting_scheme calc
_refine_ls_wR_factor_gt 0.1280
_refine_ls_wR_factor_ref 0.1445
_reflns_number_gt 5876
_reflns_number_total 7884
_reflns_threshold_expression >2sigma(I)
_cod_data_source_file c2dt30510k.txt
_cod_data_source_block I
_cod_database_code 7019491

loop_
_space_group_symop_operation_xyz
'x, y, z'
'x+1/2, -y+1/2, -z'
'-x, y, -z+1/2'
'-x+1/2, -y+1/2, z+1/2'
'-x, -y, -z'
'-x-1/2, y-1/2, z'
'x, -y, z-1/2'
'x-1/2, y-1/2, -z-1/2'

loop_
_atom_site_type_symbol
_atom_site_label
_atom_site_fract_x
_atom_site_fract_y
_atom_site_fract_z
_atom_site_U_iso_or_equiv
_atom_site_adp_type
_atom_site_calc_flag
_atom_site_refinement_flags
_atom_site_occupancy
Ru Ru1 0.5 0.446685(14) 0.25 0.01917(7) Uani d S 1
P P1 0.33587(4) 0.04677(5) 0.85340(5) 0.03971(17) Uani d . 1
F F1 0.4073(2) 0.0283(4) 0.8011(2) 0.1493(18) Uani d . 1
F F2 0.2653(3) 0.0606(3) 0.9048(3) 0.203(3) Uani d . 1
F F3 0.2940(3) -0.0276(3) 0.8081(4) 0.176(2) Uani d . 1
F F4 0.36712(17) -0.02288(15) 0.91523(15) 0.0748(7) Uani d . 1
F F5 0.3806(3) 0.1157(2) 0.8970(3) 0.168(2) Uani d . 1
F F6 0.30260(18) 0.1145(2) 0.7933(2) 0.1140(13) Uani d . 1
N N1 0.40806(11) 0.45327(12) 0.17223(11) 0.0241(3) Uani d . 1
C C19 0.50731(15) 0.61587(17) 0.04999(16) 0.0347(5) Uani d . 1
H H19 0.4734 0.6264 0.0064 0.042 Uiso calc R 1
N N3 0.53713(11) 0.53789(12) 0.17036(12) 0.0241(3) Uani d . 1
N N4 0.45579(10) 0.34436(12) 0.31234(10) 0.0219(3) Uani d . 1
N N5 0.40260(11) 0.33865(12) 0.36867(11) 0.0253(3) Uani d . 1
N N6 0.38530(11) 0.25516(12) 0.37351(12) 0.0264(4) Uani d . 1
N N7 0.3886(2) 0.1945(2) 0.1078(2) 0.0742(10) Uani d . 1
C C1 0.34197(14) 0.40985(16) 0.17916(16) 0.0322(5) Uani d . 1
H H1 0.3351 0.3735 0.2244 0.039 Uiso calc R 1
C C2 0.28340(15) 0.41585(19) 0.12319(18) 0.0388(6) Uani d . 1
H H2 0.2371 0.3848 0.1304 0.047 Uiso calc R 1
C C3 0.29332(16) 0.46752(19) 0.05699(17) 0.0388(6) Uani d . 1
H H3 0.2544 0.4716 0.0172 0.047 Uiso calc R 1
C C4 0.36086(15) 0.51360(17) 0.04907(15) 0.0332(5) Uani d . 1
H H4 0.3685 0.5498 0.0039 0.04 Uiso calc R 1
C C5 0.41718(13) 0.50635(14) 0.10765(13) 0.0251(4) Uani d . 1
C C6 0.48923(13) 0.55481(13) 0.10793(14) 0.0250(4) Uani d . 1
C C7 0.57500(18) 0.66087(19) 0.05671(18) 0.0434(6) Uani d . 1
H H7 0.5879 0.7033 0.0182 0.052 Uiso calc R 1
C C8 0.62370(17) 0.64342(18) 0.12023(19) 0.0421(6) Uani d . 1
H H8 0.6704 0.6739 0.1262 0.051 Uiso calc R 1
C C9 0.60330(15) 0.58071(17) 0.17528(16) 0.0338(5) Uani d . 1
H H9 0.6376 0.5677 0.218 0.041 Uiso calc R 1
C C10 0.32451(14) 0.22843(17) 0.42985(15) 0.0327(5) Uani d . 1
H H10A 0.3093 0.169 0.4174 0.039 Uiso calc R 1
H H10B 0.2791 0.2653 0.4219 0.039 Uiso calc R 1
C C11 0.34933(15) 0.23351(16) 0.51674(15) 0.0326(5) Uani d . 1
C C12 0.30684(19) 0.28207(19) 0.57016(18) 0.0427(6) Uani d . 1
H H12 0.2636 0.3131 0.5516 0.051 Uiso calc R 1
C C13 0.3275(2) 0.2855(2) 0.6513(2) 0.0558(9) Uani d . 1
H H13 0.2981 0.3188 0.6878 0.067 Uiso calc R 1
C C14 0.3900(2) 0.2410(2) 0.6785(2) 0.0564(9) Uani d . 1
H H14 0.4038 0.2434 0.7337 0.068 Uiso calc R 1
C C15 0.4330(2) 0.1928(2) 0.6253(2) 0.0516(8) Uani d . 1
H H15 0.4765 0.1624 0.644 0.062 Uiso calc R 1
C C16 0.41232(18) 0.18874(19) 0.54464(17) 0.0409(6) Uani d . 1
H H16 0.4416 0.1551 0.5084 0.049 Uiso calc R 1
C C17 0.42621(14) 0.20756(15) 0.32127(14) 0.0289(4) Uani d . 1
H H17 0.4238 0.1476 0.3134 0.035 Uiso calc R 1
C C18 0.47199(13) 0.26505(14) 0.28217(13) 0.0244(4) Uani d . 1
C C20 0.40031(18) 0.1235(2) 0.1068(2) 0.0489(7) Uani d . 1
C C21 0.4160(2) 0.0331(3) 0.1047(2) 0.0602(9) Uani d . 1
H H20A 0.4117 0.0124 0.0492 0.09 Uiso calc R 1
H H20B 0.3789 0.003 0.1387 0.09 Uiso calc R 1
H H20C 0.4679 0.0225 0.1247 0.09 Uiso calc R 1

loop_
_atom_site_aniso_label
_atom_site_aniso_U_11
_atom_site_aniso_U_22
_atom_site_aniso_U_33
_atom_site_aniso_U_12
_atom_site_aniso_U_13
_atom_site_aniso_U_23
Ru1 0.01988(11) 0.01851(11) 0.01913(11) 0 -0.00200(7) 0
P1 0.0356(3) 0.0482(4) 0.0353(3) -0.0009(3) 0.0055(3) 0.0130(3)
F1 0.102(3) 0.261(5) 0.085(2) 0.029(3) 0.058(2) 0.027(3)
F2 0.188(4) 0.199(4) 0.222(5) 0.135(4) 0.166(4) 0.147(4)
F3 0.159(4) 0.115(3) 0.254(6) -0.046(3) -0.138(4) 0.018(3)
F4 0.103(2) 0.0568(13) 0.0648(14) 0.0250(13) -0.0166(13) 0.0131(11)
F5 0.261(6) 0.064(2) 0.179(4) -0.027(3) -0.126(4) -0.007(2)
F6 0.095(2) 0.132(3) 0.115(2) -0.0209(19) -0.0336(19) 0.091(2)
N1 0.0254(8) 0.0235(8) 0.0234(8) 0.0017(6) -0.0040(7) 0.0001(6)
C19 0.0446(14) 0.0287(11) 0.0307(11) 0.0102(10) 0.0086(10) 0.0080(9)
N3 0.0266(9) 0.0206(8) 0.0252(8) 0.0005(7) 0.0037(7) -0.0006(6)
N4 0.0230(7) 0.0226(8) 0.0200(7) -0.0001(6) -0.0017(6) 0.0015(6)
N5 0.0261(8) 0.0255(9) 0.0242(8) -0.0028(7) 0.0001(7) 0.0001(7)
N6 0.0274(9) 0.0258(9) 0.0261(9) -0.0048(7) -0.0004(7) 0.0024(7)
N7 0.078(2) 0.062(2) 0.083(2) -0.0001(18) -0.035(2) -0.0053(18)
C1 0.0301(11) 0.0302(11) 0.0362(12) -0.0035(9) -0.0103(9) 0.0041(9)
C2 0.0302(11) 0.0416(14) 0.0445(14) -0.0031(10) -0.0164(11) 0.0010(11)
C3 0.0378(13) 0.0442(14) 0.0343(12) 0.0061(11) -0.0167(11) -0.0035(11)
C4 0.0391(12) 0.0343(12) 0.0263(10) 0.0093(10) -0.0078(9) 0.0003(9)
C5 0.0292(10) 0.0234(9) 0.0227(9) 0.0062(8) -0.0010(8) -0.0020(7)
C6 0.0302(10) 0.0214(9) 0.0232(10) 0.0067(7) 0.0050(8) 0.0004(7)
C7 0.0509(16) 0.0348(13) 0.0445(15) 0.0016(12) 0.0192(13) 0.0130(11)
C8 0.0385(13) 0.0382(14) 0.0495(16) -0.0110(11) 0.0116(12) 0.0042(12)
C9 0.0311(11) 0.0352(12) 0.0350(12) -0.0064(10) 0.0036(9) 0.0004(10)
C10 0.0293(11) 0.0335(12) 0.0353(12) -0.0085(9) 0.0049(9) 0.0024(9)
C11 0.0376(12) 0.0284(11) 0.0318(11) -0.0107(9) 0.0084(9) 0.0029(9)
C12 0.0463(15) 0.0378(14) 0.0440(15) -0.0075(12) 0.0148(12) -0.0008(11)
C13 0.077(2) 0.0498(18) 0.0409(16) -0.0172(17) 0.0232(16) -0.0091(13)
C14 0.087(3) 0.0476(18) 0.0348(14) -0.0257(18) 0.0034(16) 0.0029(13)
C15 0.069(2) 0.0409(16) 0.0453(16) -0.0112(15) -0.0086(15) 0.0097(13)
C16 0.0480(15) 0.0369(13) 0.0379(13) -0.0035(12) 0.0019(12) 0.0017(11)
C17 0.0342(11) 0.0233(10) 0.0291(10) -0.0038(8) 0.0002(9) 0.0009(8)
C18 0.0271(9) 0.0232(9) 0.0231(9) -0.0001(8) -0.0012(8) 0.0003(7)
C20 0.0421(15) 0.059(2) 0.0451(16) -0.0064(14) -0.0132(13) -0.0023(14)
C21 0.065(2) 0.060(2) 0.056(2) -0.0023(18) -0.0130(18) -0.0014(17)

loop_
_atom_type_symbol
_atom_type_description
_atom_type_scat_dispersion_real
_atom_type_scat_dispersion_imag
_atom_type_scat_source
C C 0.0033 0.0016 'International Tables Vol C Tables 4.2.6.8 and 6.1.1.4'
H H 0.0000 0.0000 'International Tables Vol C Tables 4.2.6.8 and 6.1.1.4'
N N 0.0061 0.0033 'International Tables Vol C Tables 4.2.6.8 and 6.1.1.4'
F F 0.0171 0.0103 'International Tables Vol C Tables 4.2.6.8 and 6.1.1.4'
P P 0.1023 0.0942 'International Tables Vol C Tables 4.2.6.8 and 6.1.1.4'
Ru Ru -1.2594 0.8363 'International Tables Vol C Tables 4.2.6.8 and 6.1.1.4'

loop_
_geom_angle_atom_site_label_1
_geom_angle_atom_site_label_2
_geom_angle_atom_site_label_3
_geom_angle_site_symmetry_1
_geom_angle_site_symmetry_3
_geom_angle
N3 Ru1 N3 . 3_655 91.73(10)
N3 Ru1 N4 . . 170.01(7)
N3 Ru1 N4 3_655 . 95.74(7)
N3 Ru1 N4 . 3_655 95.74(7)
N3 Ru1 N4 3_655 3_655 170.01(7)
N4 Ru1 N4 . 3_655 77.68(10)
N3 Ru1 N1 . 3_655 97.07(8)
N3 Ru1 N1 3_655 3_655 78.88(8)
N4 Ru1 N1 . 3_655 90.89(7)
N4 Ru1 N1 3_655 3_655 93.58(7)
N3 Ru1 N1 . . 78.88(8)
N3 Ru1 N1 3_655 . 97.07(8)
N4 Ru1 N1 . . 93.58(7)
N4 Ru1 N1 3_655 . 90.89(7)
N1 Ru1 N1 3_655 . 174.26(10)
F2 P1 F5 . . 92.7(4)
F2 P1 F1 . . 177.5(3)
F5 P1 F1 . . 89.2(3)
F2 P1 F3 . . 89.9(4)
F5 P1 F3 . . 176.7(3)
F1 P1 F3 . . 88.1(3)
F2 P1 F6 . . 87.7(2)
F5 P1 F6 . . 90.7(2)
F1 P1 F6 . . 93.8(2)
F3 P1 F6 . . 91.4(2)
F2 P1 F4 . . 90.79(18)
F5 P1 F4 . . 90.22(19)
F1 P1 F4 . . 87.6(2)
F3 P1 F4 . . 87.7(2)
F6 P1 F4 . . 178.27(17)
C1 N1 C5 . . 118.38(19)
C1 N1 Ru1 . . 126.06(16)
C5 N1 Ru1 . . 115.56(15)
C7 C19 C6 . . 119.3(3)
C7 C19 H19 . . 120.4
C6 C19 H19 . . 120.4
C9 N3 C6 . . 118.7(2)
C9 N3 Ru1 . . 125.62(17)
C6 N3 Ru1 . . 115.70(15)
N5 N4 C18 . . 110.04(18)
N5 N4 Ru1 . . 132.24(15)
C18 N4 Ru1 . . 116.46(14)
N4 N5 N6 . . 105.41(18)
N5 N6 C17 . . 112.38(18)
N5 N6 C10 . . 118.38(19)
C17 N6 C10 . . 129.2(2)
N1 C1 C2 . . 122.8(2)
N1 C1 H1 . . 118.6
C2 C1 H1 . . 118.6
C3 C2 C1 . . 118.9(3)
C3 C2 H2 . . 120.6
C1 C2 H2 . . 120.6
C2 C3 C4 . . 119.2(2)
C2 C3 H3 . . 120.4
C4 C3 H3 . . 120.4
C3 C4 C5 . . 119.5(2)
C3 C4 H4 . . 120.3
C5 C4 H4 . . 120.3
N1 C5 C4 . . 121.2(2)
N1 C5 C6 . . 114.32(19)
C4 C5 C6 . . 124.5(2)
N3 C6 C19 . . 121.5(2)
N3 C6 C5 . . 115.37(19)
C19 C6 C5 . . 123.1(2)
C8 C7 C19 . . 119.1(2)
C8 C7 H7 . . 120.4
C19 C7 H7 . . 120.4
C7 C8 C9 . . 119.0(3)
C7 C8 H8 . . 120.5
C9 C8 H8 . . 120.5
N3 C9 C8 . . 122.4(3)
N3 C9 H9 . . 118.8
C8 C9 H9 . . 118.8
N6 C10 C11 . . 112.7(2)
N6 C10 H10A . . 109.1
C11 C10 H10A . . 109.1
N6 C10 H10B . . 109.1
C11 C10 H10B . . 109.1
H10A C10 H10B . . 107.8
C16 C11 C12 . . 119.3(3)
C16 C11 C10 . . 121.4(2)
C12 C11 C10 . . 119.2(3)
C11 C12 C13 . . 120.1(3)
C11 C12 H12 . . 119.9
C13 C12 H12 . . 119.9
C14 C13 C12 . . 120.2(3)
C14 C13 H13 . . 119.9
C12 C13 H13 . . 119.9
C13 C14 C15 . . 120.0(3)
C13 C14 H14 . . 120.0
C15 C14 H14 . . 120.0
C14 C15 C16 . . 120.0(3)
C14 C15 H15 . . 120.0
C16 C15 H15 . . 120.0
C11 C16 C15 . . 120.4(3)
C11 C16 H16 . . 119.8
C15 C16 H16 . . 119.8
N6 C17 C18 . . 104.5(2)
N6 C17 H17 . . 127.8
C18 C17 H17 . . 127.8
C17 C18 N4 . . 107.7(2)
C17 C18 C18 . 3_655 138.10(14)
N4 C18 C18 . 3_655 114.16(12)
N7 C20 C21 . . 179.3(5)
C20 C21 H20A . . 109.5
C20 C21 H20B . . 109.5
H20A C21 H20B . . 109.5
C20 C21 H20C . . 109.5
H20A C21 H20C . . 109.5
H20B C21 H20C . . 109.5

loop_
_geom_bond_atom_site_label_1
_geom_bond_atom_site_label_2
_geom_bond_site_symmetry_2
_geom_bond_distance
Ru1 N3 . 2.0529(19)
Ru1 N3 3_655 2.0529(19)
Ru1 N4 . 2.0593(18)
Ru1 N4 3_655 2.0593(18)
Ru1 N1 3_655 2.0630(19)
Ru1 N1 . 2.0630(19)
P1 F2 . 1.515(3)
P1 F5 . 1.518(3)
P1 F1 . 1.547(3)
P1 F3 . 1.568(4)
P1 F6 . 1.569(3)
P1 F4 . 1.595(2)
N1 C1 . 1.345(3)
N1 C5 . 1.367(3)
C19 C7 . 1.381(4)
C19 C6 . 1.394(3)
C19 H19 . 0.95
N3 C9 . 1.338(3)
N3 C6 . 1.359(3)
N4 N5 . 1.322(2)
N4 C18 . 1.370(3)
N5 N6 . 1.346(3)
N6 C17 . 1.349(3)
N6 C10 . 1.476(3)
N7 C20 . 1.132(5)
C1 C2 . 1.385(3)
C1 H1 . 0.95
C2 C3 . 1.377(4)
C2 H2 . 0.95
C3 C4 . 1.389(4)
C3 H3 . 0.95
C4 C5 . 1.388(3)
C4 H4 . 0.95
C5 C6 . 1.469(3)
C7 C8 . 1.383(5)
C7 H7 . 0.95
C8 C9 . 1.389(4)
C8 H8 . 0.95
C9 H9 . 0.95
C10 C11 . 1.509(4)
C10 H10A . 0.99
C10 H10B . 0.99
C11 C16 . 1.384(4)
C11 C12 . 1.385(4)
C12 C13 . 1.396(5)
C12 H12 . 0.95
C13 C14 . 1.371(6)
C13 H13 . 0.95
C14 C15 . 1.384(5)
C14 H14 . 0.95
C15 C16 . 1.389(4)
C15 H15 . 0.95
C16 H16 . 0.95
C17 C18 . 1.368(3)
C17 H17 . 0.95
C18 C18 3_655 1.449(4)
C20 C21 . 1.445(5)
C21 H20A . 0.98
C21 H20B . 0.98
C21 H20C . 0.98
